data_7121158
loop_
_publ_author_name
'Sheng, Guorong'
'Ma, Shicong'
'Bai, Songlin'
'Mao, Jianming'
'Lu, Ping'
'Wang, Yanguang'

_publ_section_title
;
 A copper-catalyzed reaction of 3-diazoindolin-2-imines with
 2-(phenylamino)ethanols: convenient access to
 spiro[indoline-3,2'-oxazolidin]-2-imines.
;
_journal_issue 12
_journal_name_full 'Chemical communications (Cambridge, England)'
_journal_page_first 1529
_journal_page_last 1532
_journal_paper_doi 10.1039/c7cc09488d
_journal_volume 54
_journal_year 2018
_chemical_absolute_configuration rmad
_chemical_formula_moiety 'C26 H27 N3 O4 S'
_chemical_formula_sum 'C26 H27 N3 O4 S'
_chemical_formula_weight 477.57
_space_group_crystal_system orthorhombic
_space_group_IT_number 19
_space_group_name_Hall 'P 2ac 2ab'
_space_group_name_H-M_alt 'P 21 21 21'
_symmetry_space_group_name_Hall 'P 2ac 2ab'
_symmetry_space_group_name_H-M 'P 21 21 21'
_atom_sites_solution_hydrogens geom
_atom_sites_solution_primary direct
_atom_sites_solution_secondary difmap
_audit_creation_date 2016-06-17
_audit_creation_method
;
Olex2 1.2
(compiled 2014.03.20 svn.r2914 for OlexSys, GUI svn.r4816)
;
_audit_update_record
;
2017-09-13 deposited with the CCDC.
2018-01-16 downloaded from the CCDC.
;
_cell_angle_alpha 90.00
_cell_angle_beta 90.00
_cell_angle_gamma 90.00
_cell_formula_units_Z 4
_cell_length_a 8.6582(4)
_cell_length_b 10.5543(6)
_cell_length_c 25.8744(16)
_cell_measurement_reflns_used 3891
_cell_measurement_temperature 293(2)
_cell_measurement_theta_max 29.1983
_cell_measurement_theta_min 3.1371
_cell_volume 2364.4(2)
_computing_cell_refinement
;
CrysAlisPro, Agilent Technologies,
Version 1.171.35.11 (release 16-05-2011 CrysAlis171 .NET)
(compiled May 16 2011,17:55:39)
;
_computing_data_collection
;
CrysAlisPro, Agilent Technologies,
Version 1.171.35.11 (release 16-05-2011 CrysAlis171 .NET)
(compiled May 16 2011,17:55:39)
;
_computing_data_reduction
;
CrysAlisPro, Agilent Technologies,
Version 1.171.35.11 (release 16-05-2011 CrysAlis171 .NET)
(compiled May 16 2011,17:55:39)
;
_computing_molecular_graphics 'Olex2 (Dolomanov et al., 2009)'
_computing_publication_material 'Olex2 (Dolomanov et al., 2009)'
_computing_structure_refinement 'ShelXL (Sheldrick, 2008)'
_computing_structure_solution 'ShelXS (Sheldrick, 2008)'
_diffrn_ambient_temperature 293.15
_diffrn_detector_area_resol_mean 10.3592
_diffrn_measured_fraction_theta_full 0.996
_diffrn_measured_fraction_theta_max 0.996
_diffrn_measurement_device_type 'Xcalibur, Atlas, Gemini ultra'
_diffrn_measurement_method '\w scans'
_diffrn_orient_matrix_UB_11 0.0208946000
_diffrn_orient_matrix_UB_12 0.0604440000
_diffrn_orient_matrix_UB_13 0.0097456000
_diffrn_orient_matrix_UB_21 0.0108766000
_diffrn_orient_matrix_UB_22 0.0222965000
_diffrn_orient_matrix_UB_23 -0.0256010000
_diffrn_orient_matrix_UB_31 -0.0784698000
_diffrn_orient_matrix_UB_32 0.0191415000
_diffrn_orient_matrix_UB_33 -0.0009473000
_diffrn_radiation_monochromator graphite
_diffrn_radiation_type MoK\a
_diffrn_radiation_wavelength 0.71073
_diffrn_reflns_av_R_equivalents 0.0430
_diffrn_reflns_av_unetI/netI 0.0417
_diffrn_reflns_limit_h_max 10
_diffrn_reflns_limit_h_min -8
_diffrn_reflns_limit_k_max 12
_diffrn_reflns_limit_k_min -11
_diffrn_reflns_limit_l_max 31
_diffrn_reflns_limit_l_min -26
_diffrn_reflns_number 15997
_diffrn_reflns_theta_full 25.35
_diffrn_reflns_theta_max 25.35
_diffrn_reflns_theta_min 3.14
_diffrn_source 'Enhance (Mo) X-ray Source'
_exptl_absorpt_coefficient_mu 0.175
_exptl_absorpt_correction_T_max 1.00000
_exptl_absorpt_correction_T_min 0.97991
_exptl_absorpt_correction_type multi-scan
_exptl_absorpt_process_details
;
CrysAlisPro, Agilent Technologies,
Version 1.171.35.11 (release 16-05-2011 CrysAlis171 .NET)
(compiled May 16 2011,17:55:39)
Empirical absorption correction using spherical harmonics,
 implemented in SCALE3 ABSPACK scaling algorithm.
;
_exptl_crystal_colour yellow
_exptl_crystal_colour_primary yellow
_exptl_crystal_density_diffrn 1.342
_exptl_crystal_density_method 'not measured'
_exptl_crystal_description block
_exptl_crystal_F_000 1008
_exptl_crystal_size_max 0.49
_exptl_crystal_size_mid 0.43
_exptl_crystal_size_min 0.36
_refine_diff_density_max 0.191
_refine_diff_density_min -0.289
_refine_diff_density_rms 0.044
_refine_ls_abs_structure_details 'Flack (1983), 1848 Friedel pairs'
_refine_ls_abs_structure_Flack 0.00(9)
_refine_ls_extinction_method none
_refine_ls_goodness_of_fit_ref 1.023
_refine_ls_hydrogen_treatment constr
_refine_ls_matrix_type full
_refine_ls_number_parameters 311
_refine_ls_number_reflns 4337
_refine_ls_number_restraints 0
_refine_ls_restrained_S_all 1.023
_refine_ls_R_factor_all 0.0615
_refine_ls_R_factor_gt 0.0442
_refine_ls_shift/su_max 0.000
_refine_ls_shift/su_mean 0.000
_refine_ls_structure_factor_coef Fsqd
_refine_ls_weighting_details 'calc w=1/[\s^2^(Fo^2^)+(0.0550P)^2^+0.1466P] where P=(Fo^2^+2Fc^2^)/3'
_refine_ls_weighting_scheme calc
_refine_ls_wR_factor_gt 0.0965
_refine_ls_wR_factor_ref 0.1056
_reflns_number_gt 3477
_reflns_number_total 4337
_reflns_threshold_expression >2sigma(I)
_cod_data_source_file c7cc09488d2.cif
_cod_data_source_block 160616_sgr4_079a
_cod_depositor_comments 'Adding full bibliography for 7121158--7121162.cif.'
_cod_database_code 7121158
_chemical_oxdiff_formula 'c10 h10 n2 o2 s1'
_reflns_odcompleteness_completeness 99.57
_reflns_odcompleteness_iscentric 1
_reflns_odcompleteness_theta 26.32
_olex2_refinement_description
;
1. Fixed Uiso
 At 1.2 times of:
  All C(H) groups, All C(H,H) groups
 At 1.5 times of:
  All C(H,H,H) groups, All O(H) groups
2.a Ternary CH refined with riding coordinates:
 C10(H10)
2.b Secondary CH2 refined with riding coordinates:
 C9(H9A,H9B), C11(H11A,H11B)
2.c Aromatic/amide H refined with riding coordinates:
 C1(H1), C2(H2), C3(H3), C4(H4A), C13(H13), C14(H14), C16(H16), C17(H17),
 C20(H20), C21(H21), C23(H23), C24(H24)
2.d Idealised Me refined as rotating group:
 C18(H18A,H18B,H18C), C22(H22A,H22B,H22C), C25(H25A,H25B,H25C)
2.e Idealised tetrahedral OH refined as rotating group:
 O4(H4)
;

loop_
_space_group_symop_id
_space_group_symop_operation_xyz
1 'x, y, z'
2 '-x+1/2, -y, z+1/2'
3 'x+1/2, -y+1/2, -z'
4 '-x, y+1/2, -z+1/2'

loop_
_atom_site_label
_atom_site_type_symbol
_atom_site_fract_x
_atom_site_fract_y
_atom_site_fract_z
_atom_site_U_iso_or_equiv
_atom_site_adp_type
_atom_site_occupancy
_atom_site_calc_flag
_atom_site_refinement_flags_posn
S1 S 0.99893(8) 1.06023(7) 0.11490(3) 0.0529(2) Uani 1 d .
O1 O 0.8717(2) 1.14776(18) 0.11682(10) 0.0724(7) Uani 1 d .
O2 O 1.1281(3) 1.0994(2) 0.08457(9) 0.0781(7) Uani 1 d .
O3 O 0.6492(2) 0.99062(16) 0.04036(7) 0.0442(4) Uani 1 d .
O4 O 0.5046(6) 1.1454(2) -0.03793(11) 0.1323(14) Uani 1 d .
H4 H 0.5283 1.2012 -0.0585 0.198 Uiso 1 calc GR
N1 N 0.8297(2) 0.74132(19) 0.07419(8) 0.0393(5) Uani 1 d .
N2 N 0.5894(2) 0.98534(19) 0.12569(8) 0.0422(5) Uani 1 d .
N3 N 0.9577(2) 0.9198(2) 0.09543(8) 0.0475(6) Uani 1 d .
C1 C 0.4174(3) 0.7592(3) 0.06618(10) 0.0426(6) Uani 1 d .
H1 H 0.3426 0.8198 0.0736 0.051 Uiso 1 calc R
C1A C 1.1625(3) 0.9726(3) 0.27745(11) 0.0549(7) Uani 1 d .
C2 C 0.3756(3) 0.6401(3) 0.04832(11) 0.0470(7) Uani 1 d .
H2 H 0.2719 0.6208 0.0432 0.056 Uiso 1 calc R
C3 C 0.4866(3) 0.5505(2) 0.03810(10) 0.0488(6) Uani 1 d .
H3 H 0.4563 0.4718 0.0255 0.059 Uiso 1 calc R
C4 C 0.6416(3) 0.5738(3) 0.04594(10) 0.0453(6) Uani 1 d .
H4A H 0.7160 0.5121 0.0397 0.054 Uiso 1 calc R
C5 C 0.6810(3) 0.6936(2) 0.06357(9) 0.0351(6) Uani 1 d .
C6 C 0.5720(3) 0.7859(2) 0.07270(9) 0.0342(5) Uani 1 d .
C7 C 0.6538(3) 0.9105(2) 0.08422(9) 0.0373(6) Uani 1 d .
C8 C 0.8266(3) 0.8645(2) 0.08778(9) 0.0387(6) Uani 1 d .
C9 C 0.5277(3) 1.1038(2) 0.10520(11) 0.0473(7) Uani 1 d .
H9A H 0.5961 1.1744 0.1123 0.057 Uiso 1 calc R
H9B H 0.4261 1.1220 0.1192 0.057 Uiso 1 calc R
C10 C 0.5201(3) 1.0754(2) 0.04827(10) 0.0491(6) Uani 1 d .
H10 H 0.4237 1.0305 0.0406 0.059 Uiso 1 calc R
C11 C 0.5349(5) 1.1874(3) 0.01298(14) 0.0787(10) Uani 1 d .
H11A H 0.4615 1.2526 0.0228 0.094 Uiso 1 calc R
H11B H 0.6382 1.2225 0.0152 0.094 Uiso 1 calc R
C12 C 0.6152(3) 0.9640(2) 0.17816(9) 0.0380(6) Uani 1 d .
C13 C 0.5826(3) 1.0573(3) 0.21459(11) 0.0487(7) Uani 1 d .
H13 H 0.5429 1.1348 0.2038 0.058 Uiso 1 calc R
C14 C 0.6084(3) 1.0363(3) 0.26620(11) 0.0554(8) Uani 1 d .
H14 H 0.5859 1.1007 0.2896 0.066 Uiso 1 calc R
C15 C 0.6664(3) 0.9232(3) 0.28480(10) 0.0535(7) Uani 1 d .
C16 C 0.6963(3) 0.8293(3) 0.24853(11) 0.0522(7) Uani 1 d .
H16 H 0.7348 0.7516 0.2596 0.063 Uiso 1 calc R
C17 C 0.6701(3) 0.8486(2) 0.19638(10) 0.0438(6) Uani 1 d .
H17 H 0.6896 0.7834 0.1731 0.053 Uiso 1 calc R
C18 C 0.7009(5) 0.9024(4) 0.34163(12) 0.0821(11) Uani 1 d .
H18A H 0.7683 0.9681 0.3538 0.123 Uiso 1 calc GR
H18B H 0.7500 0.8216 0.3461 0.123 Uiso 1 calc GR
H18C H 0.6062 0.9042 0.3609 0.123 Uiso 1 calc GR
C19 C 1.0626(3) 1.0277(2) 0.17811(11) 0.0456(7) Uani 1 d .
C20 C 0.9917(3) 1.0854(3) 0.21962(12) 0.0573(7) Uani 1 d .
H20 H 0.9111 1.1424 0.2147 0.069 Uiso 1 calc R
C21 C 1.0436(3) 1.0565(3) 0.26883(12) 0.0637(8) Uani 1 d .
H21 H 0.9965 1.0951 0.2970 0.076 Uiso 1 calc R
C22 C 0.9729(3) 0.6711(3) 0.06774(12) 0.0547(7) Uani 1 d .
H22A H 0.9500 0.5832 0.0623 0.082 Uiso 1 calc GR
H22B H 1.0351 0.6802 0.0982 0.082 Uiso 1 calc GR
H22C H 1.0282 0.7037 0.0385 0.082 Uiso 1 calc GR
C23 C 1.2309(3) 0.9165(3) 0.23542(12) 0.0597(8) Uani 1 d .
H23 H 1.3114 0.8593 0.2403 0.072 Uiso 1 calc R
C24 C 1.1820(3) 0.9437(3) 0.18621(11) 0.0604(8) Uani 1 d .
H24 H 1.2298 0.9052 0.1581 0.072 Uiso 1 calc R
C25 C 1.2178(4) 0.9425(4) 0.33160(12) 0.0829(11) Uani 1 d .
H25A H 1.2785 1.0118 0.3444 0.124 Uiso 1 calc GR
H25B H 1.2796 0.8670 0.3309 0.124 Uiso 1 calc GR
H25C H 1.1303 0.9297 0.3538 0.124 Uiso 1 calc GR

loop_
_atom_site_aniso_label
_atom_site_aniso_U_11
_atom_site_aniso_U_22
_atom_site_aniso_U_33
_atom_site_aniso_U_23
_atom_site_aniso_U_13
_atom_site_aniso_U_12
S1 0.0588(4) 0.0473(4) 0.0528(5) 0.0072(3) -0.0148(4) -0.0143(4)
O1 0.0779(14) 0.0421(11) 0.0973(18) 0.0029(12) -0.0353(13) 0.0001(10)
O2 0.0782(14) 0.0955(17) 0.0608(14) 0.0260(13) -0.0122(11) -0.0397(13)
O3 0.0593(10) 0.0358(9) 0.0376(10) 0.0030(8) -0.0009(8) 0.0051(8)
O4 0.283(4) 0.0566(15) 0.0575(17) 0.0137(12) -0.026(2) 0.006(2)
N1 0.0374(11) 0.0412(13) 0.0393(12) -0.0037(10) -0.0004(9) 0.0060(9)
N2 0.0557(13) 0.0350(11) 0.0359(13) -0.0039(9) -0.0017(10) 0.0093(9)
N3 0.0444(12) 0.0502(13) 0.0479(14) -0.0023(11) -0.0049(9) -0.0041(10)
C1 0.0403(15) 0.0440(15) 0.0436(16) -0.0041(13) 0.0038(11) 0.0045(12)
C1A 0.0654(18) 0.0528(17) 0.0467(18) 0.0037(15) -0.0054(15) -0.0166(15)
C2 0.0421(14) 0.0478(16) 0.0510(17) -0.0028(14) -0.0016(12) -0.0099(12)
C3 0.0589(17) 0.0384(14) 0.0490(16) -0.0082(12) -0.0010(13) -0.0064(14)
C4 0.0564(16) 0.0372(14) 0.0424(15) -0.0079(13) 0.0050(12) 0.0090(13)
C5 0.0397(13) 0.0386(14) 0.0270(13) 0.0014(11) 0.0006(10) 0.0016(11)
C6 0.0394(13) 0.0337(13) 0.0296(14) -0.0024(11) 0.0000(10) 0.0023(11)
C7 0.0451(14) 0.0336(13) 0.0331(14) 0.0001(11) -0.0032(10) 0.0049(11)
C8 0.0403(13) 0.0452(15) 0.0307(14) 0.0007(11) 0.0002(10) -0.0003(11)
C9 0.0528(15) 0.0335(13) 0.0557(18) -0.0056(12) -0.0079(13) 0.0117(11)
C10 0.0639(16) 0.0339(14) 0.0495(17) 0.0008(12) -0.0108(13) 0.0078(14)
C11 0.126(3) 0.0400(16) 0.070(3) 0.0069(16) -0.009(2) 0.0114(19)
C12 0.0401(13) 0.0384(14) 0.0355(15) -0.0063(12) 0.0038(10) -0.0009(10)
C13 0.0576(15) 0.0417(15) 0.0469(18) -0.0088(14) 0.0020(12) 0.0067(13)
C14 0.0685(18) 0.0548(18) 0.0429(18) -0.0177(15) 0.0084(13) -0.0038(15)
C15 0.0641(17) 0.0567(18) 0.0396(16) -0.0041(15) 0.0039(13) -0.0102(16)
C16 0.0602(17) 0.0512(17) 0.0454(18) 0.0044(15) 0.0054(13) 0.0078(13)
C17 0.0508(15) 0.0414(15) 0.0391(16) -0.0067(12) 0.0028(12) 0.0019(12)
C18 0.110(3) 0.092(3) 0.044(2) -0.0049(19) 0.0022(18) -0.011(2)
C19 0.0427(14) 0.0464(15) 0.0478(18) 0.0005(13) -0.0040(12) -0.0116(12)
C20 0.0523(15) 0.0557(17) 0.064(2) -0.0078(15) 0.0003(15) 0.0010(15)
C21 0.0653(19) 0.074(2) 0.051(2) -0.0143(17) 0.0096(14) -0.0080(17)
C22 0.0446(15) 0.0619(18) 0.0576(19) -0.0027(14) 0.0009(12) 0.0148(13)
C23 0.0653(18) 0.064(2) 0.049(2) 0.0015(16) -0.0071(14) 0.0081(16)
C24 0.0653(18) 0.070(2) 0.0455(18) -0.0086(16) 0.0028(14) 0.0079(17)
C25 0.109(3) 0.091(3) 0.049(2) 0.005(2) -0.0089(18) -0.007(2)

loop_
_atom_type_symbol
_atom_type_description
_atom_type_scat_dispersion_real
_atom_type_scat_dispersion_imag
_atom_type_scat_source
C C 0.0033 0.0016 'International Tables Vol C Tables 4.2.6.8 and 6.1.1.4'
H H 0.0000 0.0000 'International Tables Vol C Tables 4.2.6.8 and 6.1.1.4'
N N 0.0061 0.0033 'International Tables Vol C Tables 4.2.6.8 and 6.1.1.4'
O O 0.0106 0.0060 'International Tables Vol C Tables 4.2.6.8 and 6.1.1.4'
S S 0.1246 0.1234 'International Tables Vol C Tables 4.2.6.8 and 6.1.1.4'

loop_
_geom_angle_atom_site_label_1
_geom_angle_atom_site_label_2
_geom_angle_atom_site_label_3
_geom_angle
O1 S1 N3 115.70(11)
O1 S1 C19 109.46(14)
O2 S1 O1 115.67(14)
O2 S1 N3 105.59(14)
O2 S1 C19 108.79(13)
N3 S1 C19 100.42(12)
C7 O3 C10 106.12(18)
C11 O4 H4 109.5
C5 N1 C22 125.1(2)
C8 N1 C5 112.19(19)
C8 N1 C22 122.6(2)
C7 N2 C9 109.9(2)
C12 N2 C7 124.96(19)
C12 N2 C9 123.4(2)
C8 N3 S1 131.33(18)
C2 C1 H1 120.7
C6 C1 H1 120.7
C6 C1 C2 118.6(2)
C21 C1A C25 121.4(3)
C23 C1A C21 118.2(3)
C23 C1A C25 120.4(3)
C1 C2 H2 119.8
C3 C2 C1 120.3(2)
C3 C2 H2 119.8
C2 C3 H3 119.0
C2 C3 C4 122.0(3)
C4 C3 H3 119.0
C3 C4 H4A 121.6
C3 C4 C5 116.8(2)
C5 C4 H4A 121.6
C4 C5 N1 127.9(2)
C6 C5 N1 109.8(2)
C6 C5 C4 122.2(2)
C1 C6 C7 130.7(2)
C5 C6 C1 120.0(2)
C5 C6 C7 109.06(19)
O3 C7 N2 104.96(18)
O3 C7 C6 110.22(19)
O3 C7 C8 104.92(18)
N2 C7 C6 116.0(2)
N2 C7 C8 119.5(2)
C6 C7 C8 100.74(18)
N1 C8 C7 107.5(2)
N3 C8 N1 117.3(2)
N3 C8 C7 134.8(2)
N2 C9 H9A 111.4
N2 C9 H9B 111.4
N2 C9 C10 101.6(2)
H9A C9 H9B 109.3
C10 C9 H9A 111.4
C10 C9 H9B 111.4
O3 C10 C9 103.19(19)
O3 C10 H10 109.3
O3 C10 C11 109.6(2)
C9 C10 H10 109.3
C11 C10 C9 115.8(2)
C11 C10 H10 109.3
O4 C11 C10 107.7(3)
O4 C11 H11A 110.2
O4 C11 H11B 110.2
C10 C11 H11A 110.2
C10 C11 H11B 110.2
H11A C11 H11B 108.5
C13 C12 N2 120.8(2)
C17 C12 N2 121.8(2)
C17 C12 C13 117.4(2)
C12 C13 H13 119.6
C14 C13 C12 120.8(3)
C14 C13 H13 119.6
C13 C14 H14 118.7
C13 C14 C15 122.5(3)
C15 C14 H14 118.7
C14 C15 C16 116.7(3)
C14 C15 C18 122.3(3)
C16 C15 C18 121.0(3)
C15 C16 H16 119.2
C17 C16 C15 121.5(3)
C17 C16 H16 119.2
C12 C17 H17 119.5
C16 C17 C12 121.1(2)
C16 C17 H17 119.5
C15 C18 H18A 109.5
C15 C18 H18B 109.5
C15 C18 H18C 109.5
H18A C18 H18B 109.5
H18A C18 H18C 109.5
H18B C18 H18C 109.5
C20 C19 S1 119.9(2)
C24 C19 S1 120.1(2)
C24 C19 C20 120.0(3)
C19 C20 H20 120.8
C19 C20 C21 118.3(3)
C21 C20 H20 120.8
C1A C21 C20 122.3(3)
C1A C21 H21 118.9
C20 C21 H21 118.9
N1 C22 H22A 109.5
N1 C22 H22B 109.5
N1 C22 H22C 109.5
H22A C22 H22B 109.5
H22A C22 H22C 109.5
H22B C22 H22C 109.5
C1A C23 H23 119.6
C24 C23 C1A 120.8(3)
C24 C23 H23 119.6
C19 C24 H24 119.7
C23 C24 C19 120.5(3)
C23 C24 H24 119.7
C1A C25 H25A 109.5
C1A C25 H25B 109.5
C1A C25 H25C 109.5
H25A C25 H25B 109.5
H25A C25 H25C 109.5
H25B C25 H25C 109.5

loop_
_geom_bond_atom_site_label_1
_geom_bond_atom_site_label_2
_geom_bond_distance
S1 O1 1.438(2)
S1 O2 1.427(2)
S1 N3 1.605(2)
S1 C19 1.760(3)
O3 C7 1.416(3)
O3 C10 1.446(3)
O4 H4 0.8200
O4 C11 1.414(4)
N1 C5 1.410(3)
N1 C8 1.347(3)
N1 C22 1.454(3)
N2 C7 1.444(3)
N2 C9 1.459(3)
N2 C12 1.395(3)
N3 C8 1.292(3)
C1 H1 0.9300
C1 C2 1.387(4)
C1 C6 1.379(3)
C1A C21 1.376(4)
C1A C23 1.373(4)
C1A C25 1.514(4)
C2 H2 0.9300
C2 C3 1.374(4)
C3 H3 0.9300
C3 C4 1.379(4)
C4 H4A 0.9300
C4 C5 1.387(4)
C5 C6 1.377(3)
C6 C7 1.523(3)
C7 C8 1.576(3)
C9 H9A 0.9700
C9 H9B 0.9700
C9 C10 1.505(4)
C10 H10 0.9800
C10 C11 1.499(4)
C11 H11A 0.9700
C11 H11B 0.9700
C12 C13 1.392(3)
C12 C17 1.390(3)
C13 H13 0.9300
C13 C14 1.372(4)
C14 H14 0.9300
C14 C15 1.381(4)
C15 C16 1.390(4)
C15 C18 1.517(4)
C16 H16 0.9300
C16 C17 1.383(4)
C17 H17 0.9300
C18 H18A 0.9600
C18 H18B 0.9600
C18 H18C 0.9600
C19 C20 1.379(4)
C19 C24 1.377(4)
C20 H20 0.9300
C20 C21 1.384(4)
C21 H21 0.9300
C22 H22A 0.9600
C22 H22B 0.9600
C22 H22C 0.9600
C23 H23 0.9300
C23 C24 1.372(4)
C24 H24 0.9300
C25 H25A 0.9600
C25 H25B 0.9600
C25 H25C 0.9600

loop_
_geom_torsion_atom_site_label_1
_geom_torsion_atom_site_label_2
_geom_torsion_atom_site_label_3
_geom_torsion_atom_site_label_4
_geom_torsion
S1 N3 C8 N1 -175.9(2)
S1 N3 C8 C7 12.6(4)
S1 C19 C20 C21 179.3(2)
S1 C19 C24 C23 -179.1(2)
O1 S1 N3 C8 -11.1(3)
O1 S1 C19 C20 -0.7(3)
O1 S1 C19 C24 178.6(2)
O2 S1 N3 C8 -140.4(2)
O2 S1 C19 C20 126.5(2)
O2 S1 C19 C24 -54.1(3)
O3 C7 C8 N1 -108.3(2)
O3 C7 C8 N3 63.7(3)
O3 C10 C11 O4 71.5(4)
N1 C5 C6 C1 -178.3(2)
N1 C5 C6 C7 7.2(3)
N2 C7 C8 N1 134.4(2)
N2 C7 C8 N3 -53.5(4)
N2 C9 C10 O3 -32.2(3)
N2 C9 C10 C11 -151.9(3)
N2 C12 C13 C14 -179.8(2)
N2 C12 C17 C16 179.5(2)
N3 S1 C19 C20 -122.9(2)
N3 S1 C19 C24 56.4(2)
C1 C2 C3 C4 1.2(4)
C1 C6 C7 O3 -71.3(3)
C1 C6 C7 N2 47.8(4)
C1 C6 C7 C8 178.3(3)
C1A C23 C24 C19 -0.3(5)
C2 C1 C6 C5 -2.7(4)
C2 C1 C6 C7 170.5(2)
C2 C3 C4 C5 -1.5(4)
C3 C4 C5 N1 -179.5(2)
C3 C4 C5 C6 -0.4(4)
C4 C5 C6 C1 2.4(4)
C4 C5 C6 C7 -172.1(2)
C5 N1 C8 N3 -176.1(2)
C5 N1 C8 C7 -2.4(3)
C5 C6 C7 O3 102.5(2)
C5 C6 C7 N2 -138.5(2)
C5 C6 C7 C8 -8.0(2)
C6 C1 C2 C3 0.9(4)
C6 C7 C8 N1 6.2(2)
C6 C7 C8 N3 178.2(3)
C7 O3 C10 C9 38.6(2)
C7 O3 C10 C11 162.6(2)
C7 N2 C9 C10 15.5(3)
C7 N2 C12 C13 163.4(2)
C7 N2 C12 C17 -18.3(4)
C8 N1 C5 C4 176.2(2)
C8 N1 C5 C6 -3.0(3)
C9 N2 C7 O3 7.5(2)
C9 N2 C7 C6 -114.4(2)
C9 N2 C7 C8 124.7(2)
C9 N2 C12 C13 -0.1(4)
C9 N2 C12 C17 178.2(2)
C9 C10 C11 O4 -172.3(3)
C10 O3 C7 N2 -28.8(2)
C10 O3 C7 C6 96.8(2)
C10 O3 C7 C8 -155.50(19)
C12 N2 C7 O3 -157.9(2)
C12 N2 C7 C6 80.2(3)
C12 N2 C7 C8 -40.7(3)
C12 N2 C9 C10 -178.8(2)
C12 C13 C14 C15 -0.3(4)
C13 C12 C17 C16 -2.2(4)
C13 C14 C15 C16 -0.8(4)
C13 C14 C15 C18 177.4(3)
C14 C15 C16 C17 0.4(4)
C15 C16 C17 C12 1.1(4)
C17 C12 C13 C14 1.8(4)
C18 C15 C16 C17 -177.8(3)
C19 S1 N3 C8 106.5(3)
C19 C20 C21 C1A -0.1(4)
C20 C19 C24 C23 0.3(4)
C21 C1A C23 C24 0.1(5)
C22 N1 C5 C4 0.7(4)
C22 N1 C5 C6 -178.5(2)
C22 N1 C8 N3 -0.4(4)
C22 N1 C8 C7 173.3(2)
C23 C1A C21 C20 0.1(4)
C24 C19 C20 C21 -0.1(4)
C25 C1A C21 C20 179.8(3)
C25 C1A C23 C24 -179.7(3)
